data_4306121
loop_
_publ_author_name
'Jorge Caballo'
'Mar\'ia Garc\'ia-Castro'
'Avelino Mart\'in'
'Miguel Mena'
'Adri\'an P\'erez-Redondo'
'Carlos Y\'elamos'

_publ_section_title
;
Yttrium and Erbium Halide Complexes with [{Ti(\h5-C5Me5)(\m-NH)}3(\m3-N)]
as a Neutral Tridentate Ligand
;
_journal_name_full 'Inorganic Chemistry'
_journal_page_first 7077
_journal_page_last 7079
_journal_paper_doi 10.1021/ic8010426
_journal_volume 47
_journal_year 2008
_chemical_compound_source 'synthesis as described'
_chemical_formula_moiety 'C30 H48 Cl3 Er1 N4 Ti3'
_chemical_formula_sum 'C30 H48 Cl3 Er N4 Ti3'
_chemical_formula_weight 882.03
_chemical_name_systematic
;
 ?
;
_space_group_IT_number 14
_symmetry_cell_setting monoclinic
_symmetry_Int_Tables_number 14
_symmetry_space_group_name_Hall '-P 2ybc'
_symmetry_space_group_name_H-M 'P 1 21/c 1'
_atom_sites_solution_hydrogens geom
_atom_sites_solution_primary direct
_atom_sites_solution_secondary difmap
_audit_conform_dict_location ftp://ftp.iucr.org/pub/cif_core.dic
_audit_conform_dict_name cif_core.dic
_audit_conform_dict_version 2.2
_audit_creation_date 2008-02-28T18:02:20-00:00
_audit_creation_method 'WinGX routine CIF_UPDATE'
_cell_angle_alpha 90
_cell_angle_beta 94.39(2)
_cell_angle_gamma 90
_cell_formula_units_Z 8
_cell_length_a 11.177(4)
_cell_length_b 17.907(2)
_cell_length_c 37.753(6)
_cell_measurement_reflns_used 125
_cell_measurement_temperature 200(2)
_cell_measurement_theta_max 22
_cell_measurement_theta_min 3
_cell_measurement_wavelength 0.71073
_cell_volume 7534(3)
_computing_cell_refinement 'Dirax/lsq (Duisenberg & Schreurs, 1989-2000)'
_computing_data_collection 'Collect (Bruker AXS BV, 1997-2004)'
_computing_data_reduction 'EvalCCD (Duisenberg & Schreurs 1990-2000)'
_computing_molecular_graphics 'Ortep-3 for Windows (Farrugia, 1997)'
_computing_publication_material 'WinGX publication routines (Farrugia, 1999)'
_computing_structure_refinement 'SHELXL-97 (Sheldrick, 1997)'
_computing_structure_solution 'SHELXS-86 (Sheldrick, 1986)'
_diffrn_ambient_temperature 200(2)
_diffrn_detector 'CCD plate'
_diffrn_detector_area_resol_mean 9
_diffrn_measured_fraction_theta_full 0.998
_diffrn_measured_fraction_theta_max 0.998
_diffrn_measurement_device '95mm CCD camera on \k-goniostat'
_diffrn_measurement_device_type KappaCCD
_diffrn_measurement_method 'CCD rotation images, thick slices'
_diffrn_orient_matrix_type X=UH
_diffrn_orient_matrix_UB_11 0.01
_diffrn_orient_matrix_UB_12 0
_diffrn_orient_matrix_UB_13 0
_diffrn_orient_matrix_UB_21 0
_diffrn_orient_matrix_UB_22 0.01
_diffrn_orient_matrix_UB_23 0
_diffrn_orient_matrix_UB_31 0
_diffrn_orient_matrix_UB_32 0
_diffrn_orient_matrix_UB_33 0.01
_diffrn_radiation_monochromator graphite
_diffrn_radiation_probe x-ray
_diffrn_radiation_type MoK\a
_diffrn_radiation_wavelength 0.71073
_diffrn_reflns_av_R_equivalents 0.1764
_diffrn_reflns_av_unetI/netI 0.2386
_diffrn_reflns_limit_h_max 13
_diffrn_reflns_limit_h_min -13
_diffrn_reflns_limit_k_max 21
_diffrn_reflns_limit_k_min -21
_diffrn_reflns_limit_l_max 45
_diffrn_reflns_limit_l_min 0
_diffrn_reflns_number 97638
_diffrn_reflns_reduction_process
;
 Scaled and merged with SORTAV
 R.H. Blessing, (1987) Cryst. Rev. 1, 3-58
 R.H. Blessing, (1989) J. Appl. Cryst. 22, 396-397
;
_diffrn_reflns_theta_full 25.24
_diffrn_reflns_theta_max 25.24
_diffrn_reflns_theta_min 3.15
_diffrn_source 'Enraf Nonius FR590'
_exptl_absorpt_coefficient_mu 3.055
_exptl_absorpt_correction_T_max 0.812
_exptl_absorpt_correction_T_min 0.566
_exptl_absorpt_correction_type multi-scan
_exptl_absorpt_process_details
;
 R.H. Blessing, Acta Cryst. (1995), A51, 33-38
;
_exptl_crystal_colour yellow
_exptl_crystal_density_diffrn 1.555
_exptl_crystal_density_method 'not measured'
_exptl_crystal_description prism
_exptl_crystal_F_000 3528
_exptl_crystal_size_max 0.16
_exptl_crystal_size_mid 0.13
_exptl_crystal_size_min 0.12
_refine_diff_density_max 1.553
_refine_diff_density_min -1.934
_refine_diff_density_rms 0.217
_refine_ls_extinction_coef 0.00105(11)
_refine_ls_extinction_expression Fc^*^=kFc[1+0.001xFc^2^\l^3^/sin(2\q)]^-1/4^
_refine_ls_extinction_method SHELXL
_refine_ls_goodness_of_fit_ref 0.938
_refine_ls_hydrogen_treatment constr
_refine_ls_matrix_type full
_refine_ls_number_parameters 740
_refine_ls_number_reflns 13606
_refine_ls_number_restraints 0
_refine_ls_restrained_S_all 0.938
_refine_ls_R_factor_all 0.2115
_refine_ls_R_factor_gt 0.0881
_refine_ls_shift/su_max 0.009
_refine_ls_shift/su_mean 0
_refine_ls_structure_factor_coef Fsqd
_refine_ls_weighting_details 'calc w=1/[\s^2^(Fo^2^)+(0.1132P)^2^+0.0000P] where P=(Fo^2^+2Fc^2^)/3'
_refine_ls_weighting_scheme calc
_refine_ls_wR_factor_gt 0.1941
_refine_ls_wR_factor_ref 0.2525
_reflns_number_gt 5909
_reflns_number_total 13606
_reflns_threshold_expression >2sigma(I)
_cod_data_source_file ic8010426-file001_1.cif
_cod_data_source_block 3
_cod_original_sg_symbol_H-M 'P 21/c'
_cod_original_formula_sum 'C30 H48 Cl3 Er1 N4 Ti3'
_cod_database_code 4306121

loop_
_symmetry_equiv_pos_as_xyz
'x, y, z'
'-x, y+1/2, -z+1/2'
'-x, -y, -z'
'x, -y-1/2, z-1/2'

loop_
_atom_site_label
_atom_site_type_symbol
_atom_site_fract_x
_atom_site_fract_y
_atom_site_fract_z
_atom_site_U_iso_or_equiv
_atom_site_adp_type
_atom_site_occupancy
_atom_site_symmetry_multiplicity
_atom_site_calc_flag
_atom_site_refinement_flags
_atom_site_disorder_assembly
_atom_site_disorder_group
C11 C 0.2681(14) 0.3749(9) -0.3590(5) 0.051(5) Uani 1 1 d . . .
C12 C 0.1532(15) 0.4142(9) -0.3666(5) 0.058(5) Uani 1 1 d . . .
C13 C 0.1245(16) 0.4502(10) -0.3367(5) 0.054(5) Uiso 1 1 d . . .
C14 C 0.2170(18) 0.4406(9) -0.3087(5) 0.060(5) Uani 1 1 d . . .
C15 C 0.3011(13) 0.3932(9) -0.3222(4) 0.043(4) Uani 1 1 d . . .
C16 C 0.3355(17) 0.3297(10) -0.3830(5) 0.083(7) Uani 1 1 d . . .
H16A H 0.2803 0.2962 -0.3967 0.124 Uiso 1 1 calc R . .
H16B H 0.396 0.3001 -0.369 0.124 Uiso 1 1 calc R . .
H16C H 0.3752 0.3625 -0.3992 0.124 Uiso 1 1 calc R . .
C17 C 0.0817(19) 0.4103(11) -0.4026(5) 0.110(9) Uani 1 1 d . . .
H17A H 0.0931 0.3612 -0.4134 0.165 Uiso 1 1 calc R . .
H17B H 0.1096 0.4493 -0.4182 0.165 Uiso 1 1 calc R . .
H17C H -0.0037 0.4179 -0.3995 0.165 Uiso 1 1 calc R . .
C18 C 0.0124(18) 0.5038(11) -0.3349(5) 0.090(7) Uiso 1 1 d . . .
H18A H 0.0342 0.5462 -0.3194 0.135 Uiso 1 1 calc R . .
H18B H -0.0539 0.4762 -0.3255 0.135 Uiso 1 1 calc R . .
H18C H -0.0125 0.5221 -0.3588 0.135 Uiso 1 1 calc R . .
C19 C 0.215(2) 0.4744(11) -0.2729(6) 0.121(10) Uani 1 1 d . . .
H19A H 0.1332 0.4907 -0.2691 0.182 Uiso 1 1 calc R . .
H19B H 0.2691 0.5176 -0.2711 0.182 Uiso 1 1 calc R . .
H19C H 0.2413 0.4374 -0.2548 0.182 Uiso 1 1 calc R . .
C20 C 0.4168(15) 0.3695(12) -0.3030(6) 0.100(8) Uani 1 1 d . . .
H20A H 0.4529 0.3296 -0.3164 0.15 Uiso 1 1 calc R . .
H20B H 0.4016 0.3512 -0.2793 0.15 Uiso 1 1 calc R . .
H20C H 0.4717 0.4122 -0.3008 0.15 Uiso 1 1 calc R . .
C21 C 0.0843(16) 0.0307(8) -0.3344(4) 0.048(5) Uani 1 1 d . . .
C22 C 0.2041(14) 0.0538(8) -0.3302(4) 0.035(4) Uani 1 1 d . . .
C23 C 0.2346(13) 0.0957(8) -0.3612(4) 0.035(4) Uiso 1 1 d . . .
C24 C 0.1247(14) 0.1001(8) -0.3843(4) 0.045(4) Uani 1 1 d . . .
C25 C 0.0300(13) 0.0611(7) -0.3674(4) 0.035(4) Uani 1 1 d . . .
C26 C 0.0162(16) -0.0192(8) -0.3087(5) 0.068(6) Uani 1 1 d . . .
H26A H -0.07 -0.0175 -0.3156 0.102 Uiso 1 1 calc R . .
H26B H 0.0312 -0.0006 -0.2843 0.102 Uiso 1 1 calc R . .
H26C H 0.0448 -0.0708 -0.31 0.102 Uiso 1 1 calc R . .
C27 C 0.3012(14) 0.0308(8) -0.3011(4) 0.054(5) Uani 1 1 d . . .
H27A H 0.3491 0.0747 -0.2935 0.08 Uiso 1 1 calc R . .
H27B H 0.3535 -0.0071 -0.3105 0.08 Uiso 1 1 calc R . .
H27C H 0.2629 0.0104 -0.2807 0.08 Uiso 1 1 calc R . .
C28 C 0.3554(13) 0.1262(8) -0.3687(4) 0.048(5) Uani 1 1 d . . .
H28A H 0.3453 0.165 -0.387 0.072 Uiso 1 1 calc R . .
H28B H 0.4053 0.0858 -0.3771 0.072 Uiso 1 1 calc R . .
H28C H 0.3945 0.1478 -0.3469 0.072 Uiso 1 1 calc R . .
C29 C 0.1107(16) 0.1427(10) -0.4200(4) 0.065(5) Uani 1 1 d . . .
H29A H 0.1515 0.191 -0.4175 0.097 Uiso 1 1 calc R . .
H29B H 0.0253 0.1507 -0.4269 0.097 Uiso 1 1 calc R . .
H29C H 0.1464 0.1133 -0.4384 0.097 Uiso 1 1 calc R . .
C30 C -0.0953(14) 0.0499(9) -0.3841(4) 0.058(5) Uani 1 1 d . . .
H30A H -0.1511 0.0449 -0.3654 0.087 Uiso 1 1 calc R . .
H30B H -0.098 0.0044 -0.3986 0.087 Uiso 1 1 calc R . .
H30C H -0.1184 0.0929 -0.3991 0.087 Uiso 1 1 calc R . .
C31 C -0.2822(13) 0.3200(9) -0.2911(5) 0.051(5) Uani 1 1 d . . .
C32 C -0.2823(14) 0.3236(8) -0.3289(4) 0.043(4) Uani 1 1 d . . .
C33 C -0.3003(15) 0.2485(8) -0.3427(4) 0.044(4) Uani 1 1 d . . .
C34 C -0.3041(12) 0.1997(8) -0.3125(4) 0.041(4) Uani 1 1 d . . .
C35 C -0.2969(13) 0.2440(10) -0.2809(5) 0.053(5) Uani 1 1 d . . .
C36 C -0.2670(14) 0.3831(10) -0.2646(5) 0.077(7) Uani 1 1 d . . .
H36A H -0.2075 0.3689 -0.2454 0.116 Uiso 1 1 calc R . .
H36B H -0.344 0.3933 -0.2548 0.116 Uiso 1 1 calc R . .
H36C H -0.2398 0.428 -0.2765 0.116 Uiso 1 1 calc R . .
C37 C -0.2674(13) 0.3926(8) -0.3515(5) 0.062(6) Uani 1 1 d . . .
H37A H -0.3271 0.3919 -0.3719 0.093 Uiso 1 1 calc R . .
H37B H -0.1866 0.3931 -0.36 0.093 Uiso 1 1 calc R . .
H37C H -0.2787 0.4374 -0.3372 0.093 Uiso 1 1 calc R . .
C38 C -0.3112(15) 0.2257(9) -0.3817(4) 0.062(5) Uani 1 1 d . . .
H38A H -0.3037 0.1714 -0.3835 0.093 Uiso 1 1 calc R . .
H38B H -0.2474 0.2498 -0.394 0.093 Uiso 1 1 calc R . .
H38C H -0.3895 0.2414 -0.3926 0.093 Uiso 1 1 calc R . .
C39 C -0.3342(14) 0.1174(9) -0.3153(5) 0.067(6) Uani 1 1 d . . .
H39A H -0.3113 0.098 -0.338 0.101 Uiso 1 1 calc R . .
H39B H -0.4207 0.1106 -0.3137 0.101 Uiso 1 1 calc R . .
H39C H -0.2903 0.0904 -0.2958 0.101 Uiso 1 1 calc R . .
C40 C -0.3161(16) 0.2136(9) -0.2448(4) 0.067(6) Uani 1 1 d . . .
H40A H -0.283 0.2485 -0.2266 0.101 Uiso 1 1 calc R . .
H40B H -0.2756 0.1653 -0.2417 0.101 Uiso 1 1 calc R . .
H40C H -0.4022 0.2072 -0.2425 0.101 Uiso 1 1 calc R . .
Cl1 Cl -0.0326(4) 0.2591(3) -0.19905(12) 0.0627(13) Uani 1 1 d . . .
Cl2 Cl 0.1675(5) 0.0952(3) -0.22526(12) 0.0848(18) Uani 1 1 d . . .
Cl3 Cl 0.2980(6) 0.2969(4) -0.22029(15) 0.126(3) Uani 1 1 d . . .
Er1 Er 0.11379(6) 0.22678(4) -0.245777(19) 0.0397(3) Uani 1 1 d . . .
N1 N 0.0044(11) 0.2533(6) -0.3470(3) 0.038(3) Uani 1 1 d . . .
N12 N 0.2050(11) 0.2307(6) -0.3075(3) 0.038(3) Uani 1 1 d . . .
H12 H 0.2729 0.2229 -0.2946 0.046 Uiso 1 1 calc R . .
N13 N 0.0051(10) 0.3259(6) -0.2855(3) 0.037(3) Uani 1 1 d . . .
H13 H 0.005 0.3503 -0.2653 0.044 Uiso 1 1 calc R . .
N23 N -0.0284(11) 0.1621(6) -0.2934(3) 0.044(3) Uani 1 1 d . . .
H23 H -0.0394 0.1314 -0.2758 0.053 Uiso 1 1 calc R . .
Ti1 Ti 0.1190(2) 0.32154(14) -0.32321(7) 0.0330(7) Uani 1 1 d . . .
Ti2 Ti 0.0857(2) 0.16380(14) -0.33077(7) 0.0320(7) Uani 1 1 d . . .
Ti3 Ti -0.1086(2) 0.25476(13) -0.31020(7) 0.0290(6) Uani 1 1 d . . .
C41 C 0.2159(12) 0.1491(8) -0.0646(4) 0.036(4) Uani 1 1 d . . .
C42 C 0.1996(14) 0.1993(8) -0.0357(4) 0.042(4) Uani 1 1 d . . .
C43 C 0.1848(11) 0.2720(8) -0.0508(4) 0.037(4) Uani 1 1 d . . .
C44 C 0.1885(14) 0.2681(8) -0.0892(4) 0.045(4) Uani 1 1 d . . .
C45 C 0.2123(13) 0.1934(8) -0.0966(4) 0.036(4) Uiso 1 1 d . . .
C46 C 0.2261(13) 0.0641(7) -0.0607(4) 0.048(4) Uani 1 1 d . . .
H46A H 0.285 0.052 -0.041 0.072 Uiso 1 1 calc R . .
H46B H 0.2519 0.0426 -0.0827 0.072 Uiso 1 1 calc R . .
H46C H 0.1478 0.0434 -0.0559 0.072 Uiso 1 1 calc R . .
C47 C 0.1916(15) 0.1788(10) 0.0037(4) 0.059(5) Uani 1 1 d . . .
H47A H 0.1806 0.1248 0.0059 0.089 Uiso 1 1 calc R . .
H47B H 0.1233 0.2048 0.0129 0.089 Uiso 1 1 calc R . .
H47C H 0.2658 0.1938 0.0174 0.089 Uiso 1 1 calc R . .
C48 C 0.1585(13) 0.3422(8) -0.0281(4) 0.047(4) Uiso 1 1 d . . .
H48A H 0.1763 0.3875 -0.0413 0.07 Uiso 1 1 calc R . .
H48B H 0.209 0.3409 -0.0057 0.07 Uiso 1 1 calc R . .
H48C H 0.0738 0.3423 -0.0231 0.07 Uiso 1 1 calc R . .
C49 C 0.1730(13) 0.3318(8) -0.1153(4) 0.053(5) Uani 1 1 d . . .
H49A H 0.2 0.3784 -0.1036 0.08 Uiso 1 1 calc R . .
H49B H 0.0882 0.3363 -0.1238 0.08 Uiso 1 1 calc R . .
H49C H 0.2209 0.3222 -0.1355 0.08 Uiso 1 1 calc R . .
C50 C 0.2197(13) 0.1614(8) -0.1352(4) 0.047(4) Uani 1 1 d . . .
H50A H 0.2438 0.1087 -0.1338 0.07 Uiso 1 1 calc R . .
H50B H 0.279 0.1899 -0.1475 0.07 Uiso 1 1 calc R . .
H50C H 0.141 0.1656 -0.1484 0.07 Uiso 1 1 calc R . .
C51 C 0.5313(12) 0.4575(8) -0.0885(4) 0.033(4) Uani 1 1 d . . .
C52 C 0.6447(14) 0.4593(8) -0.0661(4) 0.044(4) Uani 1 1 d . . .
C53 C 0.7312(14) 0.4194(8) -0.0846(4) 0.040(4) Uiso 1 1 d . . .
C54 C 0.6760(15) 0.3965(8) -0.1189(4) 0.047(4) Uani 1 1 d . . .
C55 C 0.5534(14) 0.4209(8) -0.1207(4) 0.041(4) Uani 1 1 d . . .
C56 C 0.4176(13) 0.4978(8) -0.0808(4) 0.055(5) Uani 1 1 d . . .
H56A H 0.3954 0.4842 -0.057 0.082 Uiso 1 1 calc R . .
H56B H 0.3528 0.4837 -0.0985 0.082 Uiso 1 1 calc R . .
H56C H 0.4308 0.5519 -0.0818 0.082 Uiso 1 1 calc R . .
C57 C 0.6575(15) 0.4951(8) -0.0307(4) 0.060(5) Uani 1 1 d . . .
H57A H 0.7254 0.4728 -0.0166 0.09 Uiso 1 1 calc R . .
H57B H 0.5838 0.4876 -0.0187 0.09 Uiso 1 1 calc R . .
H57C H 0.6717 0.5487 -0.0335 0.09 Uiso 1 1 calc R . .
C58 C 0.8600(13) 0.4097(9) -0.0715(5) 0.064(6) Uani 1 1 d . . .
H58A H 0.865 0.395 -0.0465 0.096 Uiso 1 1 calc R . .
H58B H 0.9029 0.4569 -0.074 0.096 Uiso 1 1 calc R . .
H58C H 0.8965 0.3709 -0.0855 0.096 Uiso 1 1 calc R . .
C59 C 0.7383(15) 0.3560(8) -0.1477(4) 0.060(5) Uani 1 1 d . . .
H59A H 0.679 0.3278 -0.1628 0.091 Uiso 1 1 calc R . .
H59B H 0.7984 0.3216 -0.1367 0.091 Uiso 1 1 calc R . .
H59C H 0.7779 0.3925 -0.1622 0.091 Uiso 1 1 calc R . .
C60 C 0.4595(15) 0.4080(8) -0.1529(4) 0.056(5) Uani 1 1 d . . .
H60A H 0.4787 0.3618 -0.1651 0.084 Uiso 1 1 calc R . .
H60B H 0.4618 0.4501 -0.1694 0.084 Uiso 1 1 calc R . .
H60C H 0.3791 0.4041 -0.1444 0.084 Uiso 1 1 calc R . .
C61 C 0.6218(13) 0.0550(7) -0.1017(4) 0.036(4) Uani 1 1 d . . .
C62 C 0.6990(13) 0.1066(7) -0.1205(4) 0.032(4) Uani 1 1 d . . .
C63 C 0.7981(15) 0.1233(9) -0.0943(5) 0.053(5) Uani 1 1 d . . .
C64 C 0.7809(14) 0.0866(8) -0.0622(4) 0.039(4) Uani 1 1 d . . .
C65 C 0.6710(15) 0.0442(8) -0.0664(4) 0.044(4) Uani 1 1 d . . .
C66 C 0.5085(14) 0.0225(8) -0.1208(4) 0.053(5) Uani 1 1 d . . .
H66A H 0.4654 0.0619 -0.1345 0.08 Uiso 1 1 calc R . .
H66B H 0.4569 0.0021 -0.1033 0.08 Uiso 1 1 calc R . .
H66C H 0.5305 -0.0174 -0.1369 0.08 Uiso 1 1 calc R . .
C67 C 0.6861(15) 0.1312(9) -0.1592(4) 0.061(5) Uani 1 1 d . . .
H67A H 0.7598 0.1563 -0.1651 0.092 Uiso 1 1 calc R . .
H67B H 0.6183 0.1658 -0.1628 0.092 Uiso 1 1 calc R . .
H67C H 0.6718 0.0875 -0.1745 0.092 Uiso 1 1 calc R . .
C68 C 0.9058(13) 0.1726(8) -0.1009(4) 0.050(5) Uani 1 1 d . . .
H68A H 0.8913 0.1982 -0.1237 0.075 Uiso 1 1 calc R . .
H68B H 0.9779 0.1414 -0.1013 0.075 Uiso 1 1 calc R . .
H68C H 0.9175 0.2096 -0.0818 0.075 Uiso 1 1 calc R . .
C69 C 0.8671(14) 0.0874(9) -0.0275(4) 0.064(5) Uani 1 1 d . . .
H69A H 0.8224 0.0731 -0.0072 0.096 Uiso 1 1 calc R . .
H69B H 0.9002 0.1377 -0.0237 0.096 Uiso 1 1 calc R . .
H69C H 0.9327 0.052 -0.03 0.096 Uiso 1 1 calc R . .
C70 C 0.6193(15) -0.0071(8) -0.0395(4) 0.057(5) Uani 1 1 d . . .
H70A H 0.6539 0.0056 -0.0156 0.085 Uiso 1 1 calc R . .
H70B H 0.6387 -0.059 -0.0449 0.085 Uiso 1 1 calc R . .
H70C H 0.532 -0.0009 -0.0406 0.085 Uiso 1 1 calc R . .
Cl4 Cl 0.6571(4) 0.1338(2) 0.03988(11) 0.0585(13) Uani 1 1 d . . .
Cl5 Cl 0.7694(4) 0.3393(3) 0.02708(12) 0.0665(14) Uani 1 1 d . . .
Cl6 Cl 0.4301(4) 0.2962(3) 0.04527(11) 0.0573(12) Uani 1 1 d . . .
Er2 Er 0.59566(6) 0.25349(4) 0.006208(18) 0.0351(2) Uani 1 1 d . . .
N2 N 0.5017(10) 0.2425(6) -0.0963(3) 0.031(3) Uani 1 1 d . . .
N45 N 0.4532(9) 0.3263(6) -0.0412(3) 0.032(3) Uani 1 1 d . . .
H45 H 0.4359 0.3548 -0.0233 0.038 Uiso 1 1 calc R . .
N46 N 0.4903(10) 0.1599(6) -0.0381(3) 0.040(3) Uani 1 1 d . . .
H46 H 0.4862 0.132 -0.0191 0.048 Uiso 1 1 calc R . .
N56 N 0.6962(10) 0.2611(5) -0.0521(3) 0.029(3) Uani 1 1 d . . .
H56 H 0.7608 0.2673 -0.0376 0.035 Uiso 1 1 calc R . .
Ti4 Ti 0.3827(2) 0.23264(14) -0.06211(7) 0.0308(6) Uani 1 1 d . . .
Ti5 Ti 0.5773(2) 0.33074(14) -0.07596(7) 0.0307(6) Uani 1 1 d . . .
Ti6 Ti 0.6141(2) 0.17281(14) -0.07364(7) 0.0310(7) Uani 1 1 d . . .

loop_
_atom_site_aniso_label
_atom_site_aniso_U_11
_atom_site_aniso_U_22
_atom_site_aniso_U_33
_atom_site_aniso_U_23
_atom_site_aniso_U_13
_atom_site_aniso_U_12
C11 0.040(11) 0.038(10) 0.081(14) 0.001(9) 0.034(10) -0.016(8)
C12 0.042(11) 0.054(12) 0.079(14) 0.009(10) 0.002(10) -0.022(9)
C14 0.097(16) 0.036(11) 0.051(12) -0.006(9) 0.027(11) -0.021(10)
C15 0.024(9) 0.049(11) 0.055(11) -0.005(9) -0.005(8) -0.015(8)
C16 0.096(16) 0.074(14) 0.089(15) -0.018(11) 0.075(13) -0.036(12)
C17 0.109(19) 0.115(19) 0.098(18) 0.046(15) -0.042(15) -0.079(16)
C19 0.15(2) 0.082(16) 0.14(2) -0.053(16) 0.064(19) -0.083(16)
C20 0.037(12) 0.14(2) 0.13(2) 0.053(16) -0.008(12) -0.013(13)
C21 0.074(13) 0.018(8) 0.054(12) -0.010(8) 0.025(10) 0.009(9)
C22 0.042(10) 0.024(8) 0.039(10) -0.004(7) 0.002(8) 0.008(7)
C24 0.053(11) 0.036(10) 0.046(11) -0.010(8) 0.010(9) 0.013(8)
C25 0.027(9) 0.027(9) 0.053(11) -0.002(7) 0.011(8) -0.003(7)
C26 0.087(15) 0.036(10) 0.085(15) 0.015(10) 0.033(12) 0.006(10)
C27 0.066(13) 0.044(10) 0.052(12) 0.013(8) 0.018(10) 0.014(9)
C28 0.049(11) 0.030(9) 0.068(12) 0.002(8) 0.030(9) 0.015(8)
C29 0.069(13) 0.082(14) 0.043(11) 0.011(10) 0.001(10) 0.014(11)
C30 0.045(11) 0.061(12) 0.067(13) -0.018(10) 0.004(9) -0.002(9)
C31 0.014(8) 0.048(11) 0.092(15) -0.020(10) 0.010(9) 0.007(8)
C32 0.048(10) 0.040(10) 0.040(10) -0.005(8) -0.001(8) 0.000(8)
C33 0.053(11) 0.044(10) 0.035(9) -0.001(8) 0.010(8) -0.002(9)
C34 0.024(8) 0.043(10) 0.056(11) 0.017(9) -0.002(8) -0.001(8)
C35 0.017(8) 0.072(13) 0.072(13) -0.010(11) 0.011(8) -0.009(9)
C36 0.034(11) 0.093(15) 0.103(17) -0.058(13) -0.007(10) 0.009(10)
C37 0.020(9) 0.042(11) 0.123(17) 0.026(11) -0.005(10) 0.004(8)
C38 0.054(11) 0.083(14) 0.047(12) -0.014(10) -0.018(9) -0.005(10)
C39 0.039(11) 0.062(13) 0.099(16) -0.012(11) -0.002(10) -0.011(10)
C40 0.074(14) 0.066(13) 0.064(13) -0.011(10) 0.016(11) -0.039(11)
Cl1 0.058(3) 0.084(3) 0.048(3) -0.002(2) 0.016(2) 0.027(3)
Cl2 0.138(5) 0.062(3) 0.054(3) 0.020(2) 0.011(3) 0.039(3)
Cl3 0.112(5) 0.197(7) 0.064(4) 0.028(4) -0.024(3) -0.107(5)
Er1 0.0389(5) 0.0447(5) 0.0351(5) 0.0017(4) 0.0007(3) -0.0008(4)
N1 0.039(7) 0.043(8) 0.031(7) 0.011(6) -0.001(6) -0.001(6)
N12 0.048(8) 0.026(7) 0.041(8) -0.003(6) 0.010(6) -0.006(6)
N13 0.050(8) 0.023(7) 0.038(7) 0.011(6) 0.003(6) 0.006(6)
N23 0.056(9) 0.042(8) 0.033(8) 0.000(6) 0.003(6) 0.005(7)
Ti1 0.0317(16) 0.0287(15) 0.0390(16) 0.0041(12) 0.0061(13) -0.0009(12)
Ti2 0.0283(15) 0.0302(15) 0.0384(17) 0.0008(12) 0.0082(12) 0.0001(12)
Ti3 0.0283(14) 0.0251(14) 0.0338(16) 0.0007(12) 0.0027(12) 0.0000(12)
C41 0.022(8) 0.045(10) 0.041(10) 0.003(8) 0.004(7) 0.003(7)
C42 0.050(11) 0.041(10) 0.036(10) -0.007(8) 0.004(8) 0.010(8)
C43 0.014(7) 0.054(11) 0.044(10) -0.015(8) 0.012(7) 0.004(7)
C44 0.045(10) 0.033(9) 0.058(11) 0.015(8) 0.012(8) 0.017(8)
C46 0.037(10) 0.034(10) 0.070(12) -0.023(9) -0.008(9) -0.005(8)
C47 0.060(12) 0.088(14) 0.031(10) 0.016(9) 0.016(8) -0.012(10)
C49 0.036(10) 0.048(11) 0.074(13) -0.004(9) -0.008(9) -0.006(8)
C50 0.028(9) 0.062(11) 0.049(11) -0.014(9) -0.006(8) 0.008(8)
C51 0.031(9) 0.034(9) 0.034(9) -0.003(7) 0.007(7) 0.011(7)
C52 0.046(11) 0.036(9) 0.050(11) -0.001(8) 0.005(9) 0.001(8)
C54 0.056(12) 0.028(9) 0.060(12) 0.016(8) 0.020(9) -0.002(8)
C55 0.035(10) 0.032(9) 0.053(11) 0.014(8) -0.011(8) 0.002(8)
C56 0.044(11) 0.051(11) 0.069(13) -0.003(9) 0.011(9) -0.003(9)
C57 0.066(13) 0.047(11) 0.066(13) -0.026(9) 0.010(10) -0.003(10)
C58 0.032(10) 0.049(11) 0.111(17) 0.013(11) -0.002(10) 0.006(9)
C59 0.076(14) 0.026(9) 0.086(14) 0.006(9) 0.051(11) -0.002(9)
C60 0.069(13) 0.039(10) 0.060(12) 0.006(9) 0.001(10) -0.025(9)
C61 0.037(9) 0.021(8) 0.049(11) -0.007(7) -0.003(8) -0.007(7)
C62 0.036(9) 0.019(8) 0.042(10) -0.009(7) 0.003(8) 0.000(7)
C63 0.047(11) 0.051(11) 0.064(13) -0.021(9) 0.020(10) -0.017(9)
C64 0.049(11) 0.031(9) 0.039(10) -0.007(7) 0.007(8) 0.001(8)
C65 0.058(11) 0.017(8) 0.057(12) -0.010(8) 0.008(9) 0.016(8)
C66 0.055(11) 0.032(9) 0.075(13) -0.011(9) 0.021(10) -0.008(9)
C67 0.065(13) 0.079(13) 0.039(11) -0.026(10) 0.006(9) 0.016(11)
C68 0.030(9) 0.041(10) 0.080(13) -0.008(9) 0.013(9) -0.007(8)
C69 0.036(11) 0.079(14) 0.077(14) -0.005(11) 0.005(10) -0.004(10)
C70 0.082(14) 0.032(10) 0.057(12) 0.005(8) 0.012(10) 0.005(9)
Cl4 0.081(3) 0.042(3) 0.051(3) 0.009(2) -0.001(2) 0.014(2)
Cl5 0.072(3) 0.071(3) 0.055(3) 0.005(2) -0.008(2) -0.035(3)
Cl6 0.051(3) 0.081(3) 0.040(2) -0.010(2) 0.010(2) 0.017(2)
Er2 0.0357(4) 0.0361(5) 0.0335(4) -0.0010(3) 0.0024(3) -0.0014(3)
N2 0.033(7) 0.031(7) 0.031(7) 0.009(5) 0.005(6) 0.005(6)
N45 0.031(7) 0.038(7) 0.027(7) 0.006(5) 0.009(6) -0.009(6)
N46 0.045(8) 0.036(8) 0.038(8) -0.010(6) -0.003(6) 0.011(6)
N56 0.030(7) 0.034(7) 0.023(6) -0.010(5) 0.001(5) 0.000(6)
Ti4 0.0262(14) 0.0319(16) 0.0345(16) -0.0004(12) 0.0028(12) 0.0005(12)
Ti5 0.0295(15) 0.0280(15) 0.0351(16) 0.0018(12) 0.0047(12) -0.0033(12)
Ti6 0.0272(15) 0.0314(15) 0.0347(16) -0.0013(12) 0.0054(12) -0.0006(12)

loop_
_atom_type_symbol
_atom_type_description
_atom_type_scat_dispersion_real
_atom_type_scat_dispersion_imag
_atom_type_scat_source
C C 0.0033 0.0016 'International Tables Vol C Tables 4.2.6.8 and 6.1.1.4'
H H 0 0 'International Tables Vol C Tables 4.2.6.8 and 6.1.1.4'
Cl Cl 0.1484 0.1585 'International Tables Vol C Tables 4.2.6.8 and 6.1.1.4'
Er Er -0.2586 4.9576 'International Tables Vol C Tables 4.2.6.8 and 6.1.1.4'
N N 0.0061 0.0033 'International Tables Vol C Tables 4.2.6.8 and 6.1.1.4'
Ti Ti 0.2776 0.4457 'International Tables Vol C Tables 4.2.6.8 and 6.1.1.4'

loop_
_exptl_crystal_face_index_h
_exptl_crystal_face_index_k
_exptl_crystal_face_index_l
_exptl_crystal_face_perp_dist
-3 -2 -4 0.063
4 3 7 0.016
-1 1 5 0.107
1 -1 -5 0.059
5 1 7 0.012
-6 -1 -9 0.086
1 -5 6 0.025
0 7 -6 0.066

loop_
_geom_angle_atom_site_label_1
_geom_angle_atom_site_label_2
_geom_angle_atom_site_label_3
_geom_angle
_geom_angle_site_symmetry_1
_geom_angle_site_symmetry_3
_geom_angle_publ_flag
C15 C11 C16 127.8(17) . . ?
C15 C11 C12 103.5(14) . . ?
C16 C11 C12 128.7(18) . . ?
C15 C11 Ti1 71.9(8) . . ?
C16 C11 Ti1 122.4(11) . . ?
C12 C11 Ti1 70.7(9) . . ?
C13 C12 C11 108.8(16) . . ?
C13 C12 C17 128.4(19) . . ?
C11 C12 C17 122.8(18) . . ?
C13 C12 Ti1 72.5(11) . . ?
C11 C12 Ti1 73.6(9) . . ?
C17 C12 Ti1 118.7(11) . . ?
C12 C13 C14 110.7(17) . . ?
C12 C13 C18 124.1(17) . . ?
C14 C13 C18 124.8(17) . . ?
C12 C13 Ti1 74.2(10) . . ?
C14 C13 Ti1 75.6(10) . . ?
C18 C13 Ti1 123.2(12) . . ?
C15 C14 C13 105.9(15) . . ?
C15 C14 C19 130(2) . . ?
C13 C14 C19 124.3(19) . . ?
C15 C14 Ti1 71.9(9) . . ?
C13 C14 Ti1 69.7(10) . . ?
C19 C14 Ti1 121.5(11) . . ?
C14 C15 C11 111.0(15) . . ?
C14 C15 C20 125.5(18) . . ?
C11 C15 C20 123.2(16) . . ?
C14 C15 Ti1 74.7(9) . . ?
C11 C15 Ti1 73.2(8) . . ?
C20 C15 Ti1 123.8(12) . . ?
C22 C21 C25 108.8(13) . . ?
C22 C21 C26 127.2(16) . . ?
C25 C21 C26 123.9(16) . . ?
C22 C21 Ti2 72.4(8) . . ?
C25 C21 Ti2 71.1(8) . . ?
C26 C21 Ti2 122.5(10) . . ?
C21 C22 C23 109.9(13) . . ?
C21 C22 C27 128.3(14) . . ?
C23 C22 C27 121.1(13) . . ?
C21 C22 Ti2 73.5(8) . . ?
C23 C22 Ti2 74.3(8) . . ?
C27 C22 Ti2 126.1(10) . . ?
C22 C23 C24 105.9(13) . . ?
C22 C23 C28 127.5(14) . . ?
C24 C23 C28 126.6(14) . . ?
C22 C23 Ti2 70.5(8) . . ?
C24 C23 Ti2 71.2(8) . . ?
C28 C23 Ti2 124.4(10) . . ?
C23 C24 C25 108.5(13) . . ?
C23 C24 C29 125.2(14) . . ?
C25 C24 C29 126.3(15) . . ?
C23 C24 Ti2 73.6(8) . . ?
C25 C24 Ti2 70.8(8) . . ?
C29 C24 Ti2 119.3(10) . . ?
C21 C25 C24 106.7(13) . . ?
C21 C25 C30 128.7(14) . . ?
C24 C25 C30 124.3(14) . . ?
C21 C25 Ti2 73.4(8) . . ?
C24 C25 Ti2 73.5(8) . . ?
C30 C25 Ti2 123.1(10) . . ?
C35 C31 C32 108.7(14) . . ?
C35 C31 C36 123.0(18) . . ?
C32 C31 C36 128.3(16) . . ?
C35 C31 Ti3 74.4(8) . . ?
C32 C31 Ti3 70.3(8) . . ?
C36 C31 Ti3 120.4(10) . . ?
C31 C32 C33 107.8(13) . . ?
C31 C32 C37 127.3(15) . . ?
C33 C32 C37 124.9(14) . . ?
C31 C32 Ti3 74.9(9) . . ?
C33 C32 Ti3 73.2(9) . . ?
C37 C32 Ti3 118.1(10) . . ?
C34 C33 C32 107.0(13) . . ?
C34 C33 C38 126.7(15) . . ?
C32 C33 C38 126.3(14) . . ?
C34 C33 Ti3 72.6(9) . . ?
C32 C33 Ti3 71.2(9) . . ?
C38 C33 Ti3 120.8(11) . . ?
C35 C34 C33 108.7(14) . . ?
C35 C34 C39 126.5(15) . . ?
C33 C34 C39 123.9(15) . . ?
C35 C34 Ti3 75.4(9) . . ?
C33 C34 Ti3 72.3(9) . . ?
C39 C34 Ti3 127.0(10) . . ?
C31 C35 C34 107.7(15) . . ?
C31 C35 C40 128.2(16) . . ?
C34 C35 C40 123.7(15) . . ?
C31 C35 Ti3 71.6(8) . . ?
C34 C35 Ti3 70.3(8) . . ?
C40 C35 Ti3 128.7(12) . . ?
Cl3 Er1 Cl2 100.2(2) . . ?
Cl3 Er1 Cl1 99.8(2) . . ?
Cl2 Er1 Cl1 98.51(16) . . ?
Cl3 Er1 N13 102.3(3) . . ?
Cl2 Er1 N13 155.5(3) . . ?
Cl1 Er1 N13 87.0(3) . . ?
Cl3 Er1 N23 157.6(3) . . ?
Cl2 Er1 N23 85.1(3) . . ?
Cl1 Er1 N23 100.9(3) . . ?
N13 Er1 N23 70.4(4) . . ?
Cl3 Er1 N12 87.9(3) . . ?
Cl2 Er1 N12 101.4(3) . . ?
Cl1 Er1 N12 157.0(3) . . ?
N13 Er1 N12 70.2(4) . . ?
N23 Er1 N12 69.7(4) . . ?
Cl3 Er1 Ti3 136.94(15) . . ?
Cl2 Er1 Ti3 120.06(14) . . ?
Cl1 Er1 Ti3 89.34(12) . . ?
N13 Er1 Ti3 35.7(3) . . ?
N23 Er1 Ti3 35.4(3) . . ?
N12 Er1 Ti3 70.8(3) . . ?
Cl3 Er1 Ti1 90.72(13) . . ?
Cl2 Er1 Ti1 135.22(12) . . ?
Cl1 Er1 Ti1 122.38(11) . . ?
N13 Er1 Ti1 35.7(3) . . ?
N23 Er1 Ti1 70.9(3) . . ?
N12 Er1 Ti1 35.2(3) . . ?
Ti3 Er1 Ti1 50.53(6) . . ?
Cl3 Er1 Ti2 122.46(15) . . ?
Cl2 Er1 Ti2 89.00(12) . . ?
Cl1 Er1 Ti2 135.10(12) . . ?
N13 Er1 Ti2 70.9(3) . . ?
N23 Er1 Ti2 35.4(3) . . ?
N12 Er1 Ti2 34.9(3) . . ?
Ti3 Er1 Ti2 50.14(6) . . ?
Ti1 Er1 Ti2 49.93(6) . . ?
Ti2 N1 Ti1 95.7(5) . . ?
Ti2 N1 Ti3 95.8(5) . . ?
Ti1 N1 Ti3 95.9(5) . . ?
Ti2 N12 Ti1 94.1(6) . . ?
Ti2 N12 Er1 94.9(4) . . ?
Ti1 N12 Er1 94.4(4) . . ?
Ti3 N13 Ti1 93.4(5) . . ?
Ti3 N13 Er1 95.1(4) . . ?
Ti1 N13 Er1 95.2(4) . . ?
Ti3 N23 Ti2 93.5(5) . . ?
Ti3 N23 Er1 95.0(4) . . ?
Ti2 N23 Er1 95.4(5) . . ?
N1 Ti1 N12 84.7(5) . . ?
N1 Ti1 N13 85.4(5) . . ?
N12 Ti1 N13 98.2(4) . . ?
N1 Ti1 C13 122.8(6) . . ?
N12 Ti1 C13 148.8(6) . . ?
N13 Ti1 C13 98.4(5) . . ?
N1 Ti1 C12 104.8(5) . . ?
N12 Ti1 C12 133.3(6) . . ?
N13 Ti1 C12 127.7(6) . . ?
C13 Ti1 C12 33.3(5) . . ?
N1 Ti1 C15 150.7(5) . . ?
N12 Ti1 C15 92.4(5) . . ?
N13 Ti1 C15 123.8(5) . . ?
C13 Ti1 C15 56.4(6) . . ?
C12 Ti1 C15 57.3(6) . . ?
N1 Ti1 C11 116.7(6) . . ?
N12 Ti1 C11 98.8(5) . . ?
N13 Ti1 C11 153.2(5) . . ?
C13 Ti1 C11 57.6(6) . . ?
C12 Ti1 C11 35.7(5) . . ?
C15 Ti1 C11 34.9(5) . . ?
N1 Ti1 C14 157.4(6) . . ?
N12 Ti1 C14 117.1(6) . . ?
N13 Ti1 C14 96.1(5) . . ?
C13 Ti1 C14 34.6(6) . . ?
C12 Ti1 C14 56.8(6) . . ?
C15 Ti1 C14 33.4(5) . . ?
C11 Ti1 C14 57.6(6) . . ?
N1 Ti1 Ti2 41.9(3) . . ?
N12 Ti1 Ti2 42.9(3) . . ?
N13 Ti1 Ti2 91.4(3) . . ?
C13 Ti1 Ti2 161.3(5) . . ?
C12 Ti1 Ti2 130.2(5) . . ?
C15 Ti1 Ti2 129.2(4) . . ?
C11 Ti1 Ti2 115.1(4) . . ?
C14 Ti1 Ti2 159.7(5) . . ?
N1 Ti1 Ti3 42.1(3) . . ?
N12 Ti1 Ti3 91.3(3) . . ?
N13 Ti1 Ti3 43.3(3) . . ?
C13 Ti1 Ti3 118.6(4) . . ?
C12 Ti1 Ti3 126.5(4) . . ?
C15 Ti1 Ti3 167.0(4) . . ?
C11 Ti1 Ti3 155.8(5) . . ?
C14 Ti1 Ti3 135.3(5) . . ?
Ti2 Ti1 Ti3 59.90(8) . . ?
N1 Ti1 Er1 91.7(3) . . ?
N12 Ti1 Er1 50.4(3) . . ?
N13 Ti1 Er1 49.1(3) . . ?
C13 Ti1 Er1 132.7(5) . . ?
C12 Ti1 Er1 163.2(4) . . ?
C15 Ti1 Er1 108.9(4) . . ?
C11 Ti1 Er1 137.5(5) . . ?
C14 Ti1 Er1 106.4(4) . . ?
Ti2 Ti1 Er1 65.19(7) . . ?
Ti3 Ti1 Er1 64.65(7) . . ?
N1 Ti2 N12 85.5(5) . . ?
N1 Ti2 N23 85.6(5) . . ?
N12 Ti2 N23 98.3(5) . . ?
N1 Ti2 C25 111.6(5) . . ?
N12 Ti2 C25 152.2(5) . . ?
N23 Ti2 C25 104.5(5) . . ?
N1 Ti2 C22 161.2(5) . . ?
N12 Ti2 C22 98.3(5) . . ?
N23 Ti2 C22 111.8(5) . . ?
C25 Ti2 C22 58.6(5) . . ?
N1 Ti2 C21 144.5(6) . . ?
N12 Ti2 C21 129.8(6) . . ?
N23 Ti2 C21 91.4(5) . . ?
C25 Ti2 C21 35.5(5) . . ?
C22 Ti2 C21 34.2(5) . . ?
N1 Ti2 C24 104.0(5) . . ?
N12 Ti2 C24 120.7(5) . . ?
N23 Ti2 C24 140.1(5) . . ?
C25 Ti2 C24 35.8(5) . . ?
C22 Ti2 C24 58.3(5) . . ?
C21 Ti2 C24 58.4(5) . . ?
N1 Ti2 C23 126.5(5) . . ?
N12 Ti2 C23 93.0(5) . . ?
N23 Ti2 C23 146.8(5) . . ?
C25 Ti2 C23 59.3(5) . . ?
C22 Ti2 C23 35.3(5) . . ?
C21 Ti2 C23 58.1(5) . . ?
C24 Ti2 C23 35.1(5) . . ?
N1 Ti2 Ti1 42.4(4) . . ?
N12 Ti2 Ti1 43.1(3) . . ?
N23 Ti2 Ti1 91.7(3) . . ?
C25 Ti2 Ti1 148.9(4) . . ?
C22 Ti2 Ti1 138.7(4) . . ?
C21 Ti2 Ti1 172.7(5) . . ?
C24 Ti2 Ti1 121.6(4) . . ?
C23 Ti2 Ti1 117.1(4) . . ?
N1 Ti2 Ti3 42.5(3) . . ?
N12 Ti2 Ti3 92.0(4) . . ?
N23 Ti2 Ti3 43.2(3) . . ?
C25 Ti2 Ti3 115.5(4) . . ?
C22 Ti2 Ti3 154.5(4) . . ?
C21 Ti2 Ti3 125.5(4) . . ?
C24 Ti2 Ti3 133.7(4) . . ?
C23 Ti2 Ti3 167.4(4) . . ?
Ti1 Ti2 Ti3 60.50(9) . . ?
N1 Ti2 Er1 91.8(4) . . ?
N12 Ti2 Er1 50.2(3) . . ?
N23 Ti2 Er1 49.2(3) . . ?
C25 Ti2 Er1 144.6(4) . . ?
C22 Ti2 Er1 104.9(4) . . ?
C21 Ti2 Er1 112.7(4) . . ?
C24 Ti2 Er1 161.6(4) . . ?
C23 Ti2 Er1 126.8(4) . . ?
Ti1 Ti2 Er1 64.88(7) . . ?
Ti3 Ti2 Er1 64.69(7) . . ?
N1 Ti3 N23 85.0(5) . . ?
N1 Ti3 N13 85.2(5) . . ?
N23 Ti3 N13 97.5(5) . . ?
N1 Ti3 C32 110.9(5) . . ?
N23 Ti3 C32 151.7(5) . . ?
N13 Ti3 C32 106.7(5) . . ?
N1 Ti3 C33 103.8(5) . . ?
N23 Ti3 C33 119.6(5) . . ?
N13 Ti3 C33 142.2(5) . . ?
C32 Ti3 C33 35.6(5) . . ?
N1 Ti3 C34 127.5(5) . . ?
N23 Ti3 C34 93.2(5) . . ?
N13 Ti3 C34 146.4(5) . . ?
C32 Ti3 C34 58.5(5) . . ?
C33 Ti3 C34 35.0(5) . . ?
N1 Ti3 C31 142.9(6) . . ?
N23 Ti3 C31 131.8(6) . . ?
N13 Ti3 C31 92.8(5) . . ?
C32 Ti3 C31 34.8(5) . . ?
C33 Ti3 C31 57.9(5) . . ?
C34 Ti3 C31 57.3(5) . . ?
N1 Ti3 C35 160.7(6) . . ?
N23 Ti3 C35 100.0(6) . . ?
N13 Ti3 C35 112.2(5) . . ?
C32 Ti3 C35 57.6(6) . . ?
C33 Ti3 C35 57.5(6) . . ?
C34 Ti3 C35 34.3(5) . . ?
C31 Ti3 C35 34.0(5) . . ?
N1 Ti3 Ti2 41.7(3) . . ?
N23 Ti3 Ti2 43.3(4) . . ?
N13 Ti3 Ti2 91.2(3) . . ?
C32 Ti3 Ti2 146.8(4) . . ?
C33 Ti3 Ti2 120.1(4) . . ?
C34 Ti3 Ti2 117.6(4) . . ?
C31 Ti3 Ti2 174.2(4) . . ?
C35 Ti3 Ti2 140.3(4) . . ?
N1 Ti3 Ti1 41.9(4) . . ?
N23 Ti3 Ti1 91.0(4) . . ?
N13 Ti3 Ti1 43.3(3) . . ?
C32 Ti3 Ti1 116.6(4) . . ?
C33 Ti3 Ti1 134.4(4) . . ?
C34 Ti3 Ti1 168.1(4) . . ?
C31 Ti3 Ti1 126.0(4) . . ?
C35 Ti3 Ti1 154.8(4) . . ?
Ti2 Ti3 Ti1 59.59(9) . . ?
N1 Ti3 Er1 91.7(4) . . ?
N23 Ti3 Er1 49.5(3) . . ?
N13 Ti3 Er1 49.2(3) . . ?
C32 Ti3 Er1 146.7(4) . . ?
C33 Ti3 Er1 160.8(4) . . ?
C34 Ti3 Er1 125.8(4) . . ?
C31 Ti3 Er1 114.8(4) . . ?
C35 Ti3 Er1 105.8(4) . . ?
Ti2 Ti3 Er1 65.17(7) . . ?
Ti1 Ti3 Er1 64.82(8) . . ?
C42 C41 C45 107.1(13) . . ?
C42 C41 C46 124.2(13) . . ?
C45 C41 C46 128.5(13) . . ?
C42 C41 Ti4 73.9(9) . . ?
C45 C41 Ti4 70.1(8) . . ?
C46 C41 Ti4 124.5(9) . . ?
C43 C42 C41 106.6(13) . . ?
C43 C42 C47 126.1(13) . . ?
C41 C42 C47 127.1(14) . . ?
C43 C42 Ti4 71.7(8) . . ?
C41 C42 Ti4 71.4(8) . . ?
C47 C42 Ti4 124.8(10) . . ?
C42 C43 C44 110.0(12) . . ?
C42 C43 C48 122.4(13) . . ?
C44 C43 C48 127.3(14) . . ?
C42 C43 Ti4 73.8(8) . . ?
C44 C43 Ti4 73.2(8) . . ?
C48 C43 Ti4 123.4(9) . . ?
C45 C44 C43 105.4(13) . . ?
C45 C44 C49 127.4(15) . . ?
C43 C44 C49 127.1(14) . . ?
C45 C44 Ti4 69.7(8) . . ?
C43 C44 Ti4 71.6(8) . . ?
C49 C44 Ti4 122.0(10) . . ?
C44 C45 C41 110.6(13) . . ?
C44 C45 C50 123.9(13) . . ?
C41 C45 C50 125.1(13) . . ?
C44 C45 Ti4 76.1(9) . . ?
C41 C45 Ti4 74.3(8) . . ?
C50 C45 Ti4 121.8(9) . . ?
C55 C51 C52 107.7(12) . . ?
C55 C51 C56 126.2(13) . . ?
C52 C51 C56 125.4(13) . . ?
C55 C51 Ti5 71.3(8) . . ?
C52 C51 Ti5 75.0(8) . . ?
C56 C51 Ti5 126.4(10) . . ?
C53 C52 C51 107.1(13) . . ?
C53 C52 C57 129.6(15) . . ?
C51 C52 C57 123.3(14) . . ?
C53 C52 Ti5 70.5(9) . . ?
C51 C52 Ti5 69.4(8) . . ?
C57 C52 Ti5 123.7(11) . . ?
C52 C53 C54 108.8(14) . . ?
C52 C53 C58 124.5(15) . . ?
C54 C53 C58 126.5(15) . . ?
C52 C53 Ti5 75.1(9) . . ?
C54 C53 Ti5 70.8(8) . . ?
C58 C53 Ti5 124.3(11) . . ?
C55 C54 C53 107.1(14) . . ?
C55 C54 C59 126.9(16) . . ?
C53 C54 C59 125.9(15) . . ?
C55 C54 Ti5 71.8(8) . . ?
C53 C54 Ti5 73.5(9) . . ?
C59 C54 Ti5 121.4(10) . . ?
C51 C55 C54 109.2(13) . . ?
C51 C55 C60 125.8(14) . . ?
C54 C55 C60 125.0(15) . . ?
C51 C55 Ti5 73.6(8) . . ?
C54 C55 Ti5 72.5(8) . . ?
C60 C55 Ti5 119.6(10) . . ?
C65 C61 C62 109.7(13) . . ?
C65 C61 C66 130.0(14) . . ?
C62 C61 C66 120.3(14) . . ?
C65 C61 Ti6 74.0(8) . . ?
C62 C61 Ti6 72.6(7) . . ?
C66 C61 Ti6 119.7(10) . . ?
C63 C62 C61 104.1(13) . . ?
C63 C62 C67 127.0(14) . . ?
C61 C62 C67 128.7(14) . . ?
C63 C62 Ti6 73.8(8) . . ?
C61 C62 Ti6 71.1(8) . . ?
C67 C62 Ti6 123.6(9) . . ?
C64 C63 C62 109.9(14) . . ?
C64 C63 C68 124.8(16) . . ?
C62 C63 C68 125.3(15) . . ?
C64 C63 Ti6 73.6(9) . . ?
C62 C63 Ti6 71.0(8) . . ?
C68 C63 Ti6 122.7(10) . . ?
C63 C64 C65 108.8(14) . . ?
C63 C64 C69 127.0(15) . . ?
C65 C64 C69 124.1(14) . . ?
C63 C64 Ti6 72.8(9) . . ?
C65 C64 Ti6 71.3(8) . . ?
C69 C64 Ti6 123.8(10) . . ?
C61 C65 C64 107.3(14) . . ?
C61 C65 C70 125.0(15) . . ?
C64 C65 C70 127.6(15) . . ?
C61 C65 Ti6 71.5(8) . . ?
C64 C65 Ti6 73.9(8) . . ?
C70 C65 Ti6 123.1(10) . . ?
N56 Er2 Cl5 81.9(3) . . ?
N56 Er2 Cl4 110.8(3) . . ?
Cl5 Er2 Cl4 100.50(15) . . ?
N56 Er2 Cl6 149.7(3) . . ?
Cl5 Er2 Cl6 101.99(16) . . ?
Cl4 Er2 Cl6 98.17(15) . . ?
N56 Er2 N46 71.7(4) . . ?
Cl5 Er2 N46 152.5(3) . . ?
Cl4 Er2 N46 82.5(3) . . ?
Cl6 Er2 N46 104.6(3) . . ?
N56 Er2 N45 70.9(3) . . ?
Cl5 Er2 N45 108.4(2) . . ?
Cl4 Er2 N45 150.9(3) . . ?
Cl6 Er2 N45 79.6(2) . . ?
N46 Er2 N45 70.2(4) . . ?
N56 Er2 Ti6 35.7(2) . . ?
Cl5 Er2 Ti6 115.97(12) . . ?
Cl4 Er2 Ti6 93.03(11) . . ?
Cl6 Er2 Ti6 137.60(11) . . ?
N46 Er2 Ti6 36.7(3) . . ?
N45 Er2 Ti6 71.4(2) . . ?
N56 Er2 Ti5 35.7(2) . . ?
Cl5 Er2 Ti5 91.61(11) . . ?
Cl4 Er2 Ti5 142.36(11) . . ?
Cl6 Er2 Ti5 114.08(11) . . ?
N46 Er2 Ti5 71.3(3) . . ?
N45 Er2 Ti5 35.8(2) . . ?
Ti6 Er2 Ti5 50.09(6) . . ?
N56 Er2 Ti4 71.3(3) . . ?
Cl5 Er2 Ti4 140.65(11) . . ?
Cl4 Er2 Ti4 115.55(11) . . ?
Cl6 Er2 Ti4 88.56(11) . . ?
N46 Er2 Ti4 34.8(3) . . ?
N45 Er2 Ti4 35.9(2) . . ?
Ti6 Er2 Ti4 50.14(6) . . ?
Ti5 Er2 Ti4 50.16(6) . . ?
Ti6 N2 Ti5 95.9(5) . . ?
Ti6 N2 Ti4 96.0(5) . . ?
Ti5 N2 Ti4 96.5(5) . . ?
Ti5 N45 Ti4 92.7(5) . . ?
Ti5 N45 Er2 93.0(4) . . ?
Ti4 N45 Er2 93.0(4) . . ?
Ti4 N46 Ti6 92.6(5) . . ?
Ti4 N46 Er2 95.8(4) . . ?
Ti6 N46 Er2 93.1(4) . . ?
Ti6 N56 Ti5 92.4(5) . . ?
Ti6 N56 Er2 95.2(4) . . ?
Ti5 N56 Er2 95.8(4) . . ?
N2 Ti4 N46 86.5(5) . . ?
N2 Ti4 N45 85.2(4) . . ?
N46 Ti4 N45 99.6(5) . . ?
N2 Ti4 C45 103.3(5) . . ?
N46 Ti4 C45 120.4(5) . . ?
N45 Ti4 C45 139.2(5) . . ?
N2 Ti4 C41 127.4(5) . . ?
N46 Ti4 C41 92.9(5) . . ?
N45 Ti4 C41 145.9(5) . . ?
C45 Ti4 C41 35.6(5) . . ?
N2 Ti4 C43 141.9(5) . . ?
N46 Ti4 C43 131.4(5) . . ?
N45 Ti4 C43 91.4(5) . . ?
C45 Ti4 C43 57.4(5) . . ?
C41 Ti4 C43 57.4(5) . . ?
N2 Ti4 C44 109.7(5) . . ?
N46 Ti4 C44 151.2(5) . . ?
N45 Ti4 C44 105.2(5) . . ?
C45 Ti4 C44 34.2(5) . . ?
C41 Ti4 C44 58.2(5) . . ?
C43 Ti4 C44 35.2(5) . . ?
N2 Ti4 C42 161.1(5) . . ?
N46 Ti4 C42 98.9(5) . . ?
N45 Ti4 C42 111.5(5) . . ?
C45 Ti4 C42 58.3(5) . . ?
C41 Ti4 C42 34.7(5) . . ?
C43 Ti4 C42 34.5(5) . . ?
C44 Ti4 C42 58.5(5) . . ?
N2 Ti4 Ti6 41.9(3) . . ?
N46 Ti4 Ti6 44.6(4) . . ?
N45 Ti4 Ti6 92.3(3) . . ?
C45 Ti4 Ti6 120.8(4) . . ?
C41 Ti4 Ti6 118.1(4) . . ?
C43 Ti4 Ti6 175.0(4) . . ?
C44 Ti4 Ti6 145.9(4) . . ?
C42 Ti4 Ti6 140.6(4) . . ?
N2 Ti4 Ti5 41.7(3) . . ?
N46 Ti4 Ti5 92.6(4) . . ?
N45 Ti4 Ti5 43.6(3) . . ?
C45 Ti4 Ti5 132.9(4) . . ?
C41 Ti4 Ti5 167.3(4) . . ?
C43 Ti4 Ti5 125.1(4) . . ?
C44 Ti4 Ti5 115.6(4) . . ?
C42 Ti4 Ti5 154.4(4) . . ?
Ti6 Ti4 Ti5 59.75(9) . . ?
N2 Ti4 Er2 91.1(4) . . ?
N46 Ti4 Er2 49.3(3) . . ?
N45 Ti4 Er2 51.1(3) . . ?
C45 Ti4 Er2 162.3(4) . . ?
C41 Ti4 Er2 126.8(4) . . ?
C43 Ti4 Er2 115.9(4) . . ?
C44 Ti4 Er2 148.1(4) . . ?
C42 Ti4 Er2 106.3(4) . . ?
Ti6 Ti4 Er2 64.38(8) . . ?
Ti5 Ti4 Er2 64.82(7) . . ?
N2 Ti5 N45 85.6(5) . . ?
N2 Ti5 N56 85.6(4) . . ?
N45 Ti5 N56 98.8(4) . . ?
N2 Ti5 C55 104.9(5) . . ?
N45 Ti5 C55 117.3(5) . . ?
N56 Ti5 C55 142.8(5) . . ?
N2 Ti5 C54 110.6(5) . . ?
N45 Ti5 C54 150.2(5) . . ?
N56 Ti5 C54 107.1(5) . . ?
C55 Ti5 C54 35.7(5) . . ?
N2 Ti5 C51 128.7(5) . . ?
N45 Ti5 C51 91.1(5) . . ?
N56 Ti5 C51 145.1(5) . . ?
C55 Ti5 C51 35.1(5) . . ?
C54 Ti5 C51 59.2(5) . . ?
N2 Ti5 C53 142.4(5) . . ?
N45 Ti5 C53 131.8(5) . . ?
N56 Ti5 C53 90.9(5) . . ?
C55 Ti5 C53 58.9(5) . . ?
C54 Ti5 C53 35.7(5) . . ?
C51 Ti5 C53 58.8(5) . . ?
N2 Ti5 C52 163.0(5) . . ?
N45 Ti5 C52 99.2(5) . . ?
N56 Ti5 C52 109.5(5) . . ?
C55 Ti5 C52 58.4(5) . . ?
C54 Ti5 C52 58.4(5) . . ?
C51 Ti5 C52 35.6(5) . . ?
C53 Ti5 C52 34.4(5) . . ?
N2 Ti5 Ti6 42.0(3) . . ?
N45 Ti5 Ti6 92.7(3) . . ?
N56 Ti5 Ti6 43.6(3) . . ?
C55 Ti5 Ti6 135.6(4) . . ?
C54 Ti5 Ti6 116.3(4) . . ?
C51 Ti5 Ti6 169.5(4) . . ?
C53 Ti5 Ti6 124.1(4) . . ?
C52 Ti5 Ti6 152.4(4) . . ?
N2 Ti5 Ti4 41.8(3) . . ?
N45 Ti5 Ti4 43.8(3) . . ?
N56 Ti5 Ti4 91.4(3) . . ?
C55 Ti5 Ti4 120.5(4) . . ?
C54 Ti5 Ti4 146.6(5) . . ?
C51 Ti5 Ti4 117.8(4) . . ?
C53 Ti5 Ti4 175.4(4) . . ?
C52 Ti5 Ti4 141.0(4) . . ?
Ti6 Ti5 Ti4 59.93(8) . . ?
N2 Ti5 Er2 91.3(3) . . ?
N45 Ti5 Er2 51.2(3) . . ?
N56 Ti5 Er2 48.5(3) . . ?
C55 Ti5 Er2 159.9(4) . . ?
C54 Ti5 Er2 147.0(4) . . ?
C51 Ti5 Er2 124.9(3) . . ?
C53 Ti5 Er2 113.9(4) . . ?
C52 Ti5 Er2 104.4(4) . . ?
Ti6 Ti5 Er2 64.50(7) . . ?
Ti4 Ti5 Er2 65.02(7) . . ?
N2 Ti6 N56 86.0(5) . . ?
N2 Ti6 N46 84.9(5) . . ?
N56 Ti6 N46 98.0(4) . . ?
N2 Ti6 C61 115.1(5) . . ?
N56 Ti6 C61 150.2(5) . . ?
N46 Ti6 C61 104.2(5) . . ?
N2 Ti6 C62 106.1(5) . . ?
N56 Ti6 C62 120.3(5) . . ?
N46 Ti6 C62 140.3(5) . . ?
C61 Ti6 C62 36.3(5) . . ?
N2 Ti6 C65 146.2(5) . . ?
N56 Ti6 C65 127.7(5) . . ?
N46 Ti6 C65 90.2(5) . . ?
C61 Ti6 C65 34.5(5) . . ?
C62 Ti6 C65 59.3(5) . . ?
N2 Ti6 C63 129.5(6) . . ?
N56 Ti6 C63 92.7(5) . . ?
N46 Ti6 C63 144.8(5) . . ?
C61 Ti6 C63 57.9(5) . . ?
C62 Ti6 C63 35.3(5) . . ?
C65 Ti6 C63 57.4(5) . . ?
N2 Ti6 C64 162.9(5) . . ?
N56 Ti6 C64 96.3(5) . . ?
N46 Ti6 C64 111.5(5) . . ?
C61 Ti6 C64 57.3(5) . . ?
C62 Ti6 C64 58.2(5) . . ?
C65 Ti6 C64 34.7(5) . . ?
C63 Ti6 C64 33.6(5) . . ?
N2 Ti6 Ti5 42.0(3) . . ?
N56 Ti6 Ti5 44.0(3) . . ?
N46 Ti6 Ti5 91.7(3) . . ?
C61 Ti6 Ti5 151.5(4) . . ?
C62 Ti6 Ti5 122.3(3) . . ?
C65 Ti6 Ti5 171.7(4) . . ?
C63 Ti6 Ti5 118.4(4) . . ?
C64 Ti6 Ti5 137.7(4) . . ?
N2 Ti6 Ti4 42.1(3) . . ?
N56 Ti6 Ti4 92.0(3) . . ?
N46 Ti6 Ti4 42.8(3) . . ?
C61 Ti6 Ti4 117.8(4) . . ?
C62 Ti6 Ti4 135.5(4) . . ?
C65 Ti6 Ti4 125.2(4) . . ?
C63 Ti6 Ti4 170.0(4) . . ?
C64 Ti6 Ti4 154.1(4) . . ?
Ti5 Ti6 Ti4 60.32(8) . . ?
N2 Ti6 Er2 92.1(3) . . ?
N56 Ti6 Er2 49.1(3) . . ?
N46 Ti6 Er2 50.2(3) . . ?
C61 Ti6 Er2 142.3(4) . . ?
C62 Ti6 Er2 158.9(4) . . ?
C65 Ti6 Er2 110.1(4) . . ?
C63 Ti6 Er2 123.9(4) . . ?
C64 Ti6 Er2 102.3(4) . . ?
Ti5 Ti6 Er2 65.41(7) . . ?
Ti4 Ti6 Er2 65.48(8) . . ?

loop_
_geom_bond_atom_site_label_1
_geom_bond_atom_site_label_2
_geom_bond_distance
_geom_bond_site_symmetry_2
_geom_bond_publ_flag
C11 C15 1.45(2) . ?
C11 C16 1.47(2) . ?
C11 C12 1.47(2) . ?
C11 Ti1 2.421(14) . ?
C12 C13 1.36(2) . ?
C12 C17 1.53(2) . ?
C12 Ti1 2.383(17) . ?
C13 C14 1.43(2) . ?
C13 C18 1.58(2) . ?
C13 Ti1 2.362(17) . ?
C14 C15 1.39(2) . ?
C14 C19 1.48(2) . ?
C14 Ti1 2.440(16) . ?
C15 C20 1.49(2) . ?
C15 Ti1 2.404(14) . ?
C21 C22 1.40(2) . ?
C21 C25 1.45(2) . ?
C21 C26 1.56(2) . ?
C21 Ti2 2.387(14) . ?
C22 C23 1.453(19) . ?
C22 C27 1.540(19) . ?
C22 Ti2 2.373(14) . ?
C23 C24 1.45(2) . ?
C23 C28 1.505(18) . ?
C23 Ti2 2.423(14) . ?
C24 C25 1.458(19) . ?
C24 C29 1.55(2) . ?
C24 Ti2 2.391(14) . ?
C25 C30 1.505(19) . ?
C25 Ti2 2.355(14) . ?
C31 C35 1.43(2) . ?
C31 C32 1.43(2) . ?
C31 C36 1.51(2) . ?
C31 Ti3 2.422(14) . ?
C32 C33 1.45(2) . ?
C32 C37 1.52(2) . ?
C32 Ti3 2.362(15) . ?
C33 C34 1.44(2) . ?
C33 C38 1.52(2) . ?
C33 Ti3 2.388(17) . ?
C34 C35 1.43(2) . ?
C34 C39 1.51(2) . ?
C34 Ti3 2.392(14) . ?
C35 C40 1.50(2) . ?
C35 Ti3 2.458(15) . ?
Cl1 Er1 2.563(4) . ?
Cl2 Er1 2.538(4) . ?
Cl3 Er1 2.537(5) . ?
Er1 N13 2.568(10) . ?
Er1 N23 2.581(12) . ?
Er1 N12 2.615(11) . ?
Er1 Ti3 3.380(3) . ?
Er1 Ti1 3.384(3) . ?
Er1 Ti2 3.393(3) . ?
N1 Ti2 1.919(11) . ?
N1 Ti1 1.940(12) . ?
N1 Ti3 1.947(12) . ?
N12 Ti2 1.951(12) . ?
N12 Ti1 1.959(12) . ?
N13 Ti3 1.982(12) . ?
N13 Ti1 1.983(12) . ?
N23 Ti3 1.967(12) . ?
N23 Ti2 1.973(12) . ?
Ti1 Ti2 2.860(4) . ?
Ti1 Ti3 2.887(4) . ?
Ti2 Ti3 2.869(4) . ?
C41 C42 1.434(19) . ?
C41 C45 1.443(18) . ?
C41 C46 1.532(18) . ?
C41 Ti4 2.386(14) . ?
C42 C43 1.43(2) . ?
C42 C47 1.542(19) . ?
C42 Ti4 2.419(16) . ?
C43 C44 1.45(2) . ?
C43 C48 1.562(18) . ?
C43 Ti4 2.391(13) . ?
C44 C45 1.396(19) . ?
C44 C49 1.511(19) . ?
C44 Ti4 2.412(16) . ?
C45 C50 1.577(18) . ?
C45 Ti4 2.331(15) . ?
C51 C55 1.418(19) . ?
C51 C52 1.47(2) . ?
C51 C56 1.510(18) . ?
C51 Ti5 2.367(14) . ?
C52 C53 1.43(2) . ?
C52 C57 1.478(19) . ?
C52 Ti5 2.442(15) . ?
C53 C54 1.45(2) . ?
C53 C58 1.50(2) . ?
C53 Ti5 2.382(15) . ?
C54 C55 1.44(2) . ?
C54 C59 1.52(2) . ?
C54 Ti5 2.347(14) . ?
C55 C60 1.56(2) . ?
C55 Ti5 2.337(14) . ?
C61 C65 1.41(2) . ?
C61 C62 1.481(19) . ?
C61 C66 1.524(19) . ?
C61 Ti6 2.365(13) . ?
C62 C63 1.46(2) . ?
C62 C67 1.523(19) . ?
C62 Ti6 2.385(14) . ?
C63 C64 1.40(2) . ?
C63 C68 1.528(19) . ?
C63 Ti6 2.422(16) . ?
C64 C65 1.44(2) . ?
C64 C69 1.57(2) . ?
C64 Ti6 2.433(15) . ?
C65 C70 1.52(2) . ?
C65 Ti6 2.398(14) . ?
Cl4 Er2 2.559(4) . ?
Cl5 Er2 2.553(4) . ?
Cl6 Er2 2.570(4) . ?
Er2 N56 2.552(10) . ?
Er2 N46 2.588(11) . ?
Er2 N45 2.646(11) . ?
Er2 Ti6 3.363(3) . ?
Er2 Ti5 3.388(3) . ?
Er2 Ti4 3.394(3) . ?
N2 Ti6 1.924(11) . ?
N2 Ti5 1.924(11) . ?
N2 Ti4 1.930(11) . ?
N45 Ti5 1.983(10) . ?
N45 Ti4 1.991(11) . ?
N46 Ti4 1.948(11) . ?
N46 Ti6 2.013(12) . ?
N56 Ti6 1.972(10) . ?
N56 Ti5 1.986(11) . ?
Ti4 Ti6 2.863(4) . ?
Ti4 Ti5 2.875(4) . ?
Ti5 Ti6 2.858(3) . ?
